data_1528115
loop_
_publ_author_name
'Szytula, A.'
'Leciejewicz, J.'
'Maletka, K.'

_publ_section_title
;
 Neutron diffraction study of Ce2 Rh Si3, Nd2 Rh Si3 and Th2 Rh Si3
;
_journal_name_full 'Journal of Magnetism and Magnetic Materials'
_journal_page_first 302
_journal_page_last 306
_journal_volume 118
_journal_year 1993
_chemical_formula_sum 'Ce2 Rh Si3'
_space_group_IT_number 190
_symmetry_space_group_name_Hall 'P -6c -2c'
_symmetry_space_group_name_H-M 'P -6 2 c'
_cell_angle_alpha 90
_cell_angle_beta 90
_cell_angle_gamma 120
_cell_formula_units_Z 4
_cell_length_a 8.262
_cell_length_b 8.262
_cell_length_c 8.439
_cell_volume 498.875
_citation_journal_id_ASTM JMMMDC
_cod_data_source_file Szytula_JMMMDC_1993_312.cif
_cod_data_source_block Ce2Rh1Si3
_cod_original_cell_volume 498.8753
_cod_original_formula_sum 'Ce2 Rh1 Si3'
_cod_database_code 1528115

loop_
_symmetry_equiv_pos_as_xyz
x,y,z
-x+y,-x,-z+1/2
-y,x-y,z
x,y,-z+1/2
-x+y,-x,z
-y,x-y,-z+1/2
y,x,z+1/2
x-y,-y,-z
-x,-x+y,z+1/2
y,x,-z
x-y,-y,z+1/2
-x,-x+y,-z

loop_
_atom_site_label
_atom_site_type_symbol
_atom_site_fract_x
_atom_site_fract_y
_atom_site_fract_z
_atom_site_occupancy
_atom_site_U_iso_or_equiv
Si1 Si 0.167 0.334 0 1 0.0
Ce2 Ce 0.5 0.02 0.25 1 0.0
Ce1 Ce 0 0 0.25 1 0.0
Rh1 Rh 0.3333 0.6667 0 1 0.0
